data_1514461
loop_
_publ_author_name
'Chilton, Nicholas F.'
'Langley, Stuart K.'
'Moubaraki, Boujemaa'
'Soncini, Alessandro'
'Batten, Stuart R.'
'Murray, Keith S.'

_publ_section_title
;
 Single molecule magnetism in a family of mononuclear \b-diketonate
 lanthanide(iii) complexes: rationalization of magnetic anisotropy in
 complexes of low symmetry
;
_journal_issue 4
_journal_name_full 'Chemical Science'
_journal_page_first 1719
_journal_paper_doi 10.1039/c3sc22300k
_journal_volume 4
_journal_year 2013
_chemical_formula_sum 'C18 H32 Cl3 N4 O10 Y'
_chemical_formula_weight 659.74
_chemical_name_systematic
;
?
;
_space_group_IT_number 2
_symmetry_cell_setting triclinic
_symmetry_space_group_name_Hall '-P 1'
_symmetry_space_group_name_H-M 'P -1'
_atom_sites_solution_hydrogens geom
_atom_sites_solution_primary direct
_atom_sites_solution_secondary difmap
_audit_creation_method SHELXL-97
_cell_angle_alpha 102.91(3)
_cell_angle_beta 93.47(3)
_cell_angle_gamma 91.88(3)
_cell_formula_units_Z 2
_cell_length_a 8.8190(18)
_cell_length_b 11.149(2)
_cell_length_c 14.491(3)
_cell_measurement_temperature 100(2)
_cell_volume 1384.7(5)
_computing_cell_refinement 'XDS (Kabsch, 1993)'
_computing_data_collection 'Blu-Ice (McPhillips et al, 2002)'
_computing_data_reduction 'XDS (Kabsch, 1993)'
_computing_molecular_graphics X-SEED
_computing_publication_material 'XCIF V6.12 (BrukerAXS, 2001).'
_computing_structure_refinement 'SHELXL-97 (Sheldrick, 1997)'
_computing_structure_solution 'SHELXS-97 (Sheldrick, 1990)'
_diffrn_ambient_temperature 100(2)
_diffrn_measured_fraction_theta_full 0.880
_diffrn_measured_fraction_theta_max 0.880
_diffrn_measurement_device_type synchrotron
_diffrn_measurement_method 'scans in phi'
_diffrn_radiation_monochromator 'double crystal'
_diffrn_radiation_source '3BM1 dipole'
_diffrn_radiation_type synchrotron
_diffrn_radiation_wavelength 0.71086
_diffrn_reflns_av_R_equivalents 0.0168
_diffrn_reflns_av_sigmaI/netI 0.0313
_diffrn_reflns_limit_h_max 10
_diffrn_reflns_limit_h_min -10
_diffrn_reflns_limit_k_max 12
_diffrn_reflns_limit_k_min -13
_diffrn_reflns_limit_l_max 17
_diffrn_reflns_limit_l_min -17
_diffrn_reflns_number 8682
_diffrn_reflns_theta_full 25.00
_diffrn_reflns_theta_max 25.00
_diffrn_reflns_theta_min 2.64
_exptl_absorpt_coefficient_mu 2.450
_exptl_crystal_colour clear
_exptl_crystal_density_diffrn 1.573
_exptl_crystal_density_method 'not measured'
_exptl_crystal_F_000 668
_exptl_crystal_size_max 0.1
_exptl_crystal_size_mid 0.1
_exptl_crystal_size_min 0.1
_refine_diff_density_max 0.382
_refine_diff_density_min -0.642
_refine_diff_density_rms 0.056
_refine_ls_extinction_method none
_refine_ls_goodness_of_fit_ref 1.107
_refine_ls_hydrogen_treatment mixed
_refine_ls_matrix_type full
_refine_ls_number_parameters 363
_refine_ls_number_reflns 4297
_refine_ls_number_restraints 12
_refine_ls_restrained_S_all 1.105
_refine_ls_R_factor_all 0.0313
_refine_ls_R_factor_gt 0.0306
_refine_ls_shift/su_max 0.001
_refine_ls_shift/su_mean 0.000
_refine_ls_structure_factor_coef Fsqd
_refine_ls_weighting_details 'calc w=1/[\s^2^(Fo^2^)+(0.0404P)^2^+1.1770P] where P=(Fo^2^+2Fc^2^)/3'
_refine_ls_weighting_scheme calc
_refine_ls_wR_factor_gt 0.0819
_refine_ls_wR_factor_ref 0.0822
_reflns_number_gt 4141
_reflns_number_total 4297
_reflns_threshold_expression >2sigma(I)
_cod_data_source_file c3sc22300k.txt
_cod_data_source_block 6c:\users\nick\desktop\
_cod_original_cell_volume 1384.6(5)
_cod_original_sg_symbol_H-M P-1
_cod_database_code 1514461

loop_
_symmetry_equiv_pos_as_xyz
'x, y, z'
'-x, -y, -z'

loop_
_atom_site_label
_atom_site_type_symbol
_atom_site_fract_x
_atom_site_fract_y
_atom_site_fract_z
_atom_site_U_iso_or_equiv
_atom_site_adp_type
_atom_site_occupancy
_atom_site_symmetry_multiplicity
_atom_site_calc_flag
_atom_site_refinement_flags
Y1 Y 0.32162(2) 0.70085(2) 0.801452(16) 0.01781(10) Uani 1 1 d .
O2 O 0.2119(2) 0.66841(17) 0.93344(13) 0.0241(4) Uani 1 1 d .
O3 O 0.3375(2) 0.84278(17) 0.71153(13) 0.0230(4) Uani 1 1 d .
O4 O 0.45426(19) 0.61076(16) 0.67053(13) 0.0211(4) Uani 1 1 d .
O1 O 0.4071(2) 0.51560(17) 0.82688(13) 0.0240(4) Uani 1 1 d .
O7 O 0.5803(2) 0.74266(19) 0.85572(15) 0.0285(4) Uani 1 1 d D
O5 O 0.0714(2) 0.78494(18) 0.81113(15) 0.0264(4) Uani 1 1 d D
N1 N 0.1350(2) 0.6091(2) 1.06338(16) 0.0229(5) Uani 1 1 d D
N4 N 0.6013(2) 0.4084(2) 0.62610(16) 0.0223(5) Uani 1 1 d D
N3 N 0.6391(2) 0.5863(2) 0.56650(15) 0.0216(5) Uani 1 1 d D
C13 C 0.5355(3) 0.6599(2) 0.61916(17) 0.0195(5) Uani 1 1 d .
C6 C -0.0078(3) 0.7267(3) 1.1847(2) 0.0250(6) Uani 1 1 d .
H6 H 0.0182 0.6745 1.2263 0.030 Uiso 1 1 calc R
N2 N 0.0052(2) 0.7806(2) 1.03690(17) 0.0240(5) Uani 1 1 d D
C2 C 0.3843(3) 0.4484(2) 0.88475(18) 0.0208(5) Uani 1 1 d .
C4 C 0.2160(3) 0.5873(2) 0.98197(18) 0.0216(5) Uani 1 1 d .
C9 C -0.0871(3) 0.8760(3) 1.0640(2) 0.0279(6) Uani 1 1 d .
H9 H -0.1144 0.9262 1.0212 0.033 Uiso 1 1 calc R
C18 C 0.6355(3) 0.2936(3) 0.6344(2) 0.0274(6) Uani 1 1 d .
H19 H 0.5794 0.2537 0.6737 0.033 Uiso 1 1 calc R
C1 C 0.4597(3) 0.3268(3) 0.8675(2) 0.0272(6) Uani 1 1 d .
H1 H 0.5667 0.3397 0.8559 0.041 Uiso 1 1 calc R
H3 H 0.4081 0.2703 0.8121 0.041 Uiso 1 1 calc R
H2 H 0.4534 0.2914 0.9233 0.041 Uiso 1 1 calc R
C12 C 0.5320(3) 0.7816(2) 0.60850(18) 0.0216(5) Uani 1 1 d .
H14 H 0.6010 0.8080 0.5684 0.026 Uiso 1 1 calc R
C14 C 0.6767(3) 0.4704(2) 0.57232(18) 0.0206(5) Uani 1 1 d .
C5 C 0.0464(3) 0.7053(2) 1.09402(19) 0.0220(5) Uani 1 1 d .
C16 C 0.8293(3) 0.2959(3) 0.5282(2) 0.0291(6) Uani 1 1 d .
H17 H 0.9088 0.2562 0.4936 0.035 Uiso 1 1 calc R
C8 C -0.1407(3) 0.8999(3) 1.1523(2) 0.0297(6) Uani 1 1 d .
H8 H -0.2047 0.9665 1.1718 0.036 Uiso 1 1 calc R
C7 C -0.0987(3) 0.8238(3) 1.2132(2) 0.0278(6) Uani 1 1 d .
H7 H -0.1337 0.8395 1.2753 0.033 Uiso 1 1 calc R
C11 C 0.4318(3) 0.8657(2) 0.65418(18) 0.0209(5) Uani 1 1 d .
C10 C 0.4330(3) 0.9935(3) 0.6357(2) 0.0301(6) Uani 1 1 d .
H11 H 0.4547 1.0543 0.6957 0.045 Uiso 1 1 calc R
H13 H 0.3335 1.0075 0.6071 0.045 Uiso 1 1 calc R
H12 H 0.5117 1.0017 0.5923 0.045 Uiso 1 1 calc R
C17 C 0.7503(3) 0.2351(3) 0.5864(2) 0.0303(6) Uani 1 1 d .
H18 H 0.7759 0.1549 0.5924 0.036 Uiso 1 1 calc R
O8 O 0.3531(2) 0.89780(18) 0.91111(13) 0.0248(4) Uani 1 1 d D
O6 O 0.1473(2) 0.55524(17) 0.70338(14) 0.0251(4) Uani 1 1 d D
C3 C 0.2938(3) 0.4789(3) 0.96239(19) 0.0236(5) Uani 1 1 d .
H4 H 0.2853 0.4234 1.0031 0.028 Uiso 1 1 calc R
C15 C 0.7936(3) 0.4121(3) 0.52056(19) 0.0260(6) Uani 1 1 d .
H16 H 0.8474 0.4528 0.4806 0.031 Uiso 1 1 calc R
Cl2 Cl -0.16163(6) 0.56789(6) 0.79579(5) 0.02391(15) Uani 1 1 d .
Cl1 Cl 0.23322(7) 0.30143(6) 0.59838(5) 0.02736(16) Uani 1 1 d .
Cl3 Cl 0.66889(8) 1.02239(7) 0.87429(5) 0.03262(17) Uani 1 1 d .
O9 O 0.1220(3) 0.0509(2) 0.46550(17) 0.0425(5) Uani 1 1 d .
O10 O -0.1163(4) 0.9089(3) 0.71456(19) 0.0685(9) Uani 1 1 d .
H20 H 0.531(4) 0.446(4) 0.661(3) 0.082 Uiso 1 1 d D
H15 H 0.683(5) 0.622(4) 0.526(3) 0.082 Uiso 1 1 d D
H5 H 0.137(6) 0.552(4) 1.097(3) 0.082 Uiso 1 1 d D
H26 H 0.005(4) 0.730(3) 0.812(4) 0.082 Uiso 1 1 d D
H22 H 0.640(5) 0.692(4) 0.829(3) 0.082 Uiso 1 1 d D
H10 H 0.042(5) 0.765(5) 0.9802(17) 0.082 Uiso 1 1 d D
H23 H 0.431(4) 0.938(4) 0.903(4) 0.082 Uiso 1 1 d D
H28 H 0.176(6) 0.483(2) 0.684(4) 0.082 Uiso 1 1 d D
H25 H 0.044(6) 0.835(4) 0.780(3) 0.082 Uiso 1 1 d D
H21 H 0.614(6) 0.8147(19) 0.860(4) 0.082 Uiso 1 1 d D
H27 H 0.060(3) 0.553(5) 0.723(4) 0.082 Uiso 1 1 d D
H24 H 0.336(6) 0.909(5) 0.9689(12) 0.082 Uiso 1 1 d D

loop_
_atom_site_aniso_label
_atom_site_aniso_U_11
_atom_site_aniso_U_22
_atom_site_aniso_U_33
_atom_site_aniso_U_23
_atom_site_aniso_U_13
_atom_site_aniso_U_12
Y1 0.01653(14) 0.01813(15) 0.01959(15) 0.00470(10) 0.00512(9) 0.00265(9)
O2 0.0253(9) 0.0251(10) 0.0248(9) 0.0093(8) 0.0092(7) 0.0056(7)
O3 0.0247(9) 0.0216(10) 0.0247(9) 0.0078(8) 0.0071(7) 0.0039(7)
O4 0.0209(8) 0.0204(9) 0.0235(9) 0.0060(8) 0.0083(7) 0.0028(7)
O1 0.0259(9) 0.0239(10) 0.0238(9) 0.0070(8) 0.0072(7) 0.0038(7)
O7 0.0195(9) 0.0261(11) 0.0385(11) 0.0045(10) 0.0015(8) 0.0040(7)
O5 0.0192(9) 0.0232(10) 0.0386(11) 0.0097(9) 0.0047(8) 0.0029(7)
N1 0.0240(11) 0.0242(12) 0.0235(11) 0.0095(10) 0.0070(9) 0.0049(9)
N4 0.0214(10) 0.0219(12) 0.0231(11) 0.0032(10) 0.0037(8) 0.0046(8)
N3 0.0206(10) 0.0231(12) 0.0216(11) 0.0049(10) 0.0059(8) 0.0029(8)
C13 0.0170(11) 0.0241(14) 0.0160(12) 0.0017(11) 0.0013(9) 0.0008(9)
C6 0.0256(13) 0.0259(14) 0.0246(13) 0.0066(12) 0.0051(10) 0.0030(10)
N2 0.0215(10) 0.0258(12) 0.0272(12) 0.0096(10) 0.0066(9) 0.0035(9)
C2 0.0184(11) 0.0208(13) 0.0228(13) 0.0046(11) -0.0008(9) -0.0013(9)
C4 0.0179(11) 0.0267(14) 0.0211(12) 0.0074(12) 0.0021(9) -0.0013(10)
C9 0.0227(13) 0.0283(15) 0.0365(15) 0.0139(13) 0.0066(11) 0.0051(10)
C18 0.0279(13) 0.0237(14) 0.0306(14) 0.0063(12) 0.0005(11) 0.0018(10)
C1 0.0282(13) 0.0252(15) 0.0296(14) 0.0072(12) 0.0068(11) 0.0065(11)
C12 0.0213(12) 0.0230(13) 0.0212(12) 0.0062(11) 0.0050(9) -0.0016(10)
C14 0.0188(11) 0.0226(13) 0.0184(12) 0.0011(11) -0.0010(9) 0.0017(9)
C5 0.0177(12) 0.0235(14) 0.0254(13) 0.0070(12) 0.0017(10) -0.0009(10)
C16 0.0223(13) 0.0317(16) 0.0294(14) -0.0017(13) -0.0002(11) 0.0080(11)
C8 0.0252(13) 0.0276(15) 0.0390(16) 0.0104(13) 0.0109(11) 0.0065(11)
C7 0.0271(13) 0.0291(15) 0.0271(14) 0.0041(13) 0.0094(11) 0.0041(11)
C11 0.0223(12) 0.0234(14) 0.0165(12) 0.0041(11) 0.0007(9) 0.0000(10)
C10 0.0396(16) 0.0239(14) 0.0298(15) 0.0093(13) 0.0115(12) 0.0056(11)
C17 0.0295(14) 0.0254(15) 0.0343(15) 0.0030(13) -0.0011(12) 0.0086(11)
O8 0.0259(9) 0.0224(10) 0.0243(9) 0.0006(8) 0.0054(7) 0.0011(7)
O6 0.0199(9) 0.0247(10) 0.0281(10) -0.0009(9) 0.0073(7) 0.0002(7)
C3 0.0237(12) 0.0245(14) 0.0244(13) 0.0086(12) 0.0042(10) 0.0016(10)
C15 0.0200(12) 0.0324(16) 0.0241(13) 0.0024(12) 0.0032(10) 0.0037(10)
Cl2 0.0191(3) 0.0253(3) 0.0293(3) 0.0091(3) 0.0057(2) 0.0035(2)
Cl1 0.0285(3) 0.0256(4) 0.0289(3) 0.0057(3) 0.0109(3) -0.0001(2)
Cl3 0.0356(4) 0.0327(4) 0.0278(3) 0.0024(3) 0.0087(3) -0.0064(3)
O9 0.0516(13) 0.0358(13) 0.0401(13) 0.0078(11) 0.0055(10) 0.0052(10)
O10 0.101(2) 0.072(2) 0.0389(14) 0.0191(14) 0.0109(14) 0.0456(18)

loop_
_atom_type_symbol
_atom_type_description
_atom_type_scat_dispersion_real
_atom_type_scat_dispersion_imag
_atom_type_scat_source
C C 0.0033 0.0016 'International Tables Vol C Tables 4.2.6.8 and 6.1.1.4'
H H 0.0000 0.0000 'International Tables Vol C Tables 4.2.6.8 and 6.1.1.4'
N N 0.0061 0.0033 'International Tables Vol C Tables 4.2.6.8 and 6.1.1.4'
O O 0.0106 0.0060 'International Tables Vol C Tables 4.2.6.8 and 6.1.1.4'
Cl Cl 0.1484 0.1585 'International Tables Vol C Tables 4.2.6.8 and 6.1.1.4'
Y Y -2.7962 3.5667 'International Tables Vol C Tables 4.2.6.8 and 6.1.1.4'

loop_
_geom_angle_atom_site_label_1
_geom_angle_atom_site_label_2
_geom_angle_atom_site_label_3
_geom_angle
O3 Y1 O2 140.76(7)
O3 Y1 O1 145.70(6)
O2 Y1 O1 73.45(7)
O3 Y1 O4 73.84(7)
O2 Y1 O4 145.04(6)
O1 Y1 O4 72.52(7)
O3 Y1 O6 99.94(7)
O2 Y1 O6 90.41(7)
O1 Y1 O6 77.51(7)
O4 Y1 O6 74.68(7)
O3 Y1 O7 90.62(7)
O2 Y1 O7 102.65(7)
O1 Y1 O7 74.91(7)
O4 Y1 O7 75.91(7)
O6 Y1 O7 144.43(7)
O3 Y1 O8 73.98(7)
O2 Y1 O8 76.32(7)
O1 Y1 O8 126.34(7)
O4 Y1 O8 132.05(7)
O6 Y1 O8 145.70(7)
O7 Y1 O8 69.87(7)
O3 Y1 O5 77.93(7)
O2 Y1 O5 69.50(7)
O1 Y1 O5 131.01(7)
O4 Y1 O5 131.14(7)
O6 Y1 O5 71.94(7)
O7 Y1 O5 143.62(7)
O8 Y1 O5 73.79(7)
C4 O2 Y1 136.25(17)
C11 O3 Y1 133.96(16)
C13 O4 Y1 130.20(16)
C2 O1 Y1 136.48(16)
Y1 O7 H22 115(4)
Y1 O7 H21 116(4)
H22 O7 H21 111(5)
Y1 O5 H26 111(4)
Y1 O5 H25 122(4)
H26 O5 H25 114(5)
C5 N1 C4 127.1(2)
C5 N1 H5 116(3)
C4 N1 H5 117(3)
C14 N4 C18 123.0(2)
C14 N4 H20 118(3)
C18 N4 H20 119(3)
C14 N3 C13 127.3(2)
C14 N3 H15 119(3)
C13 N3 H15 113(3)
O4 C13 N3 117.3(2)
O4 C13 C12 126.7(2)
N3 C13 C12 116.0(2)
C7 C6 C5 119.4(3)
C7 C6 H6 120.3
C5 C6 H6 120.3
C5 N2 C9 122.6(2)
C5 N2 H10 117(3)
C9 N2 H10 121(3)
O1 C2 C3 124.7(2)
O1 C2 C1 116.7(2)
C3 C2 C1 118.6(2)
O2 C4 C3 126.4(2)
O2 C4 N1 116.6(2)
C3 C4 N1 116.9(2)
N2 C9 C8 120.4(3)
N2 C9 H9 119.8
C8 C9 H9 119.8
N4 C18 C17 120.3(3)
N4 C18 H19 119.9
C17 C18 H19 119.9
C2 C1 H1 109.5
C2 C1 H3 109.5
H1 C1 H3 109.5
C2 C1 H2 109.5
H1 C1 H2 109.5
H3 C1 H2 109.5
C11 C12 C13 122.9(2)
C11 C12 H14 118.5
C13 C12 H14 118.5
N4 C14 N3 121.1(2)
N4 C14 C15 118.3(2)
N3 C14 C15 120.6(2)
N2 C5 N1 120.8(2)
N2 C5 C6 118.4(2)
N1 C5 C6 120.8(2)
C15 C16 C17 120.8(3)
C15 C16 H17 119.6
C17 C16 H17 119.6
C9 C8 C7 118.1(3)
C9 C8 H8 120.9
C7 C8 H8 120.9
C6 C7 C8 121.0(3)
C6 C7 H7 119.5
C8 C7 H7 119.5
O3 C11 C12 124.6(2)
O3 C11 C10 116.4(2)
C12 C11 C10 119.1(2)
C11 C10 H11 109.5
C11 C10 H13 109.5
H11 C10 H13 109.5
C11 C10 H12 109.5
H11 C10 H12 109.5
H13 C10 H12 109.5
C18 C17 C16 118.3(3)
C18 C17 H18 120.8
C16 C17 H18 120.8
Y1 O8 H23 113(4)
Y1 O8 H24 123(4)
H23 O8 H24 112(5)
Y1 O6 H28 118(4)
Y1 O6 H27 115(4)
H28 O6 H27 111(5)
C4 C3 C2 122.6(2)
C4 C3 H4 118.7
C2 C3 H4 118.7
C16 C15 C14 119.3(3)
C16 C15 H16 120.4
C14 C15 H16 120.4

loop_
_geom_bond_atom_site_label_1
_geom_bond_atom_site_label_2
_geom_bond_distance
Y1 O3 2.2695(18)
Y1 O2 2.2883(18)
Y1 O1 2.3191(19)
Y1 O4 2.3390(19)
Y1 O6 2.358(2)
Y1 O7 2.364(2)
Y1 O8 2.402(2)
Y1 O5 2.4252(19)
O2 C4 1.263(3)
O3 C11 1.270(3)
O4 C13 1.260(3)
O1 C2 1.263(3)
O7 H22 0.836(10)
O7 H21 0.836(10)
O5 H26 0.837(10)
O5 H25 0.831(10)
N1 C5 1.357(3)
N1 C4 1.395(3)
N1 H5 0.880(10)
N4 C14 1.342(3)
N4 C18 1.353(4)
N4 H20 0.882(10)
N3 C14 1.363(3)
N3 C13 1.395(3)
N3 H15 0.882(10)
C13 C12 1.400(4)
C6 C7 1.372(4)
C6 C5 1.399(4)
C6 H6 0.9500
N2 C5 1.348(3)
N2 C9 1.363(4)
N2 H10 0.884(10)
C2 C3 1.406(4)
C2 C1 1.506(4)
C4 C3 1.391(4)
C9 C8 1.363(4)
C9 H9 0.9500
C18 C17 1.363(4)
C18 H19 0.9500
C1 H1 0.9800
C1 H3 0.9800
C1 H2 0.9800
C12 C11 1.396(4)
C12 H14 0.9500
C14 C15 1.403(4)
C16 C15 1.370(4)
C16 C17 1.397(4)
C16 H17 0.9500
C8 C7 1.398(4)
C8 H8 0.9500
C7 H7 0.9500
C11 C10 1.507(4)
C10 H11 0.9800
C10 H13 0.9800
C10 H12 0.9800
C17 H18 0.9500
O8 H23 0.839(10)
O8 H24 0.843(10)
O6 H28 0.842(10)
O6 H27 0.840(10)
C3 H4 0.9500
C15 H16 0.9500
